data_2212879
loop_
_publ_author_name
'Choi, Hong Dae'
'Seo,  Pil Ja'
'Son, Byeng Wha'
'Lee, Uk'

_publ_section_title
;
 2-Methyl-1-(phenylsulfinyl)naphtho[2,1-<i>b</i>]furan
;
_journal_coeditor_code GK2063
_journal_issue 4
_journal_name_full 'Acta Crystallographica Section E'
_journal_page_first o1731
_journal_page_last o1732
_journal_paper_doi 10.1107/S1600536807010525
_journal_volume 63
_journal_year 2007
_chemical_formula_iupac 'C19 H14 O2 S'
_chemical_formula_moiety 'C19 H14 O2 S'
_chemical_formula_sum 'C19 H14 O2 S'
_chemical_formula_weight 306.36
_chemical_name_systematic
;
2-Methyl-1-(phenylsulfinyl)naphtho[2,1-<i>b</i>]furan
;
_space_group_IT_number 14
_symmetry_cell_setting monoclinic
_symmetry_space_group_name_Hall '-P 2ybc'
_symmetry_space_group_name_H-M 'P 1 21/c 1'
_atom_sites_solution_hydrogens geom
_atom_sites_solution_primary direct
_atom_sites_solution_secondary difmap
_audit_creation_method SHELXL-97
_cell_angle_alpha 90.00
_cell_angle_beta 93.0760(10)
_cell_angle_gamma 90.00
_cell_formula_units_Z 4
_cell_length_a 6.1780(4)
_cell_length_b 17.2670(10)
_cell_length_c 13.8089(8)
_cell_measurement_reflns_used 3937
_cell_measurement_temperature 173(2)
_cell_measurement_theta_max 28.26
_cell_measurement_theta_min 2.42
_cell_volume 1470.95(15)
_computing_cell_refinement 'SAINT (Bruker, 1997)'
_computing_data_collection 'SMART (Bruker, 1997)'
_computing_data_reduction SAINT
_computing_molecular_graphics 'ORTEP-3 (Farrugia, 1997) and DIAMOND (Brandenburg, 1998)'
_computing_publication_material SHELXL97-2
_computing_structure_refinement 'SHELXL97-2 (Sheldrick, 1997)'
_computing_structure_solution 'SHELXS97-2 (Sheldrick, 1997)'
_diffrn_ambient_temperature 173(2)
_diffrn_detector_area_resol_mean 10
_diffrn_measured_fraction_theta_full 0.993
_diffrn_measured_fraction_theta_max 0.993
_diffrn_measurement_device_type 'Bruker SMART CCD'
_diffrn_measurement_method '\f and \w'
_diffrn_radiation_monochromator graphite
_diffrn_radiation_source 'fine-focus sealed tube'
_diffrn_radiation_type MoK\a
_diffrn_radiation_wavelength 0.71073
_diffrn_reflns_av_R_equivalents 0.0321
_diffrn_reflns_av_sigmaI/netI 0.0266
_diffrn_reflns_limit_h_max 7
_diffrn_reflns_limit_h_min -7
_diffrn_reflns_limit_k_max 19
_diffrn_reflns_limit_k_min -20
_diffrn_reflns_limit_l_max 16
_diffrn_reflns_limit_l_min -15
_diffrn_reflns_number 7602
_diffrn_reflns_theta_full 25.00
_diffrn_reflns_theta_max 25.00
_diffrn_reflns_theta_min 1.89
_diffrn_standards_number 0
_exptl_absorpt_coefficient_mu 0.224
_exptl_absorpt_correction_type none
_exptl_crystal_colour colourless
_exptl_crystal_density_diffrn 1.383
_exptl_crystal_density_method 'not measured'
_exptl_crystal_description block
_exptl_crystal_F_000 640
_exptl_crystal_size_max 0.65
_exptl_crystal_size_mid 0.42
_exptl_crystal_size_min 0.34
_refine_diff_density_max 0.323
_refine_diff_density_min -0.282
_refine_ls_extinction_method none
_refine_ls_goodness_of_fit_ref 1.292
_refine_ls_hydrogen_treatment constr
_refine_ls_matrix_type full
_refine_ls_number_parameters 200
_refine_ls_number_reflns 2583
_refine_ls_number_restraints 0
_refine_ls_restrained_S_all 1.292
_refine_ls_R_factor_all 0.0619
_refine_ls_R_factor_gt 0.0570
_refine_ls_shift/su_max 0.000
_refine_ls_shift/su_mean 0.000
_refine_ls_structure_factor_coef Fsqd
_refine_ls_weighting_details 'calc w=1/[\s^2^(Fo^2^)+(0.0263P)^2^+1.6206P] where P=(Fo^2^+2Fc^2^)/3'
_refine_ls_weighting_scheme calc
_refine_ls_wR_factor_gt 0.1132
_refine_ls_wR_factor_ref 0.1151
_reflns_number_gt 2396
_reflns_number_total 2583
_reflns_threshold_expression I>2\s(I)
_cod_data_source_file gk2063.cif
_cod_data_source_block I
_cod_original_sg_symbol_H-M 'P 21/c'
_cod_database_code 2212879
_cod_database_fobs_code 2212879

loop_
_symmetry_equiv_pos_as_xyz
'x, y, z'
'-x, y+1/2, -z+1/2'
'-x, -y, -z'
'x, -y-1/2, z-1/2'

loop_
_atom_site_type_symbol
_atom_site_label
_atom_site_fract_x
_atom_site_fract_y
_atom_site_fract_z
_atom_site_U_iso_or_equiv
_atom_site_adp_type
_atom_site_calc_flag
_atom_site_refinement_flags
_atom_site_occupancy
S S 0.06079(11) 0.30541(4) 0.23756(5) 0.02660(19) Uani d . 1
O O1 -0.3050(3) 0.43225(11) 0.06226(13) 0.0290(4) Uani d . 1
O O2 0.3018(3) 0.30272(12) 0.23215(15) 0.0382(5) Uani d . 1
C C1 -0.0537(4) 0.38085(15) 0.16563(18) 0.0240(6) Uani d . 1
C C2 -0.0082(4) 0.46320(15) 0.15902(18) 0.0229(6) Uani d . 1
C C3 0.1572(4) 0.51495(14) 0.19497(17) 0.0216(5) Uani d . 1
C C4 0.3412(4) 0.49212(16) 0.25374(19) 0.0266(6) Uani d . 1
H H4 0.3560 0.4397 0.2739 0.032 Uiso calc R 1
C C5 0.4975(5) 0.54461(16) 0.2817(2) 0.0305(6) Uani d . 1
H H5 0.6203 0.5282 0.3207 0.037 Uiso calc R 1
C C6 0.4787(5) 0.62288(16) 0.25338(19) 0.0310(6) Uani d . 1
H H6 0.5879 0.6590 0.2737 0.037 Uiso calc R 1
C C7 0.3033(5) 0.64652(16) 0.19672(19) 0.0286(6) Uani d . 1
H H7 0.2916 0.6994 0.1783 0.034 Uiso calc R 1
C C8 0.1385(4) 0.59410(15) 0.16484(18) 0.0246(6) Uani d . 1
C C9 -0.0391(5) 0.61875(16) 0.1018(2) 0.0300(6) Uani d . 1
H H9 -0.0513 0.6720 0.0849 0.036 Uiso calc R 1
C C10 -0.1913(4) 0.56823(17) 0.0653(2) 0.0309(6) Uani d . 1
H H10 -0.3068 0.5845 0.0218 0.037 Uiso calc R 1
C C11 -0.1692(4) 0.49096(16) 0.09507(18) 0.0251(6) Uani d . 1
C C12 -0.2297(4) 0.36540(16) 0.10525(18) 0.0274(6) Uani d . 1
C C13 0.0129(4) 0.34453(14) 0.35588(18) 0.0240(6) Uani d . 1
C C14 0.1783(5) 0.33734(18) 0.4268(2) 0.0354(7) Uani d . 1
H H14 0.3138 0.3157 0.4118 0.043 Uiso calc R 1
C C15 0.1436(6) 0.3621(2) 0.5203(2) 0.0462(8) Uani d . 1
H H15 0.2561 0.3576 0.5697 0.055 Uiso calc R 1
C C16 -0.0539(6) 0.3934(2) 0.5418(2) 0.0460(8) Uani d . 1
H H16 -0.0765 0.4110 0.6056 0.055 Uiso calc R 1
C C17 -0.2190(5) 0.39924(18) 0.4703(2) 0.0393(7) Uani d . 1
H H17 -0.3546 0.4208 0.4852 0.047 Uiso calc R 1
C C18 -0.1871(5) 0.37380(16) 0.3776(2) 0.0306(6) Uani d . 1
H H18 -0.3017 0.3763 0.3290 0.037 Uiso calc R 1
C C19 -0.3485(5) 0.29388(18) 0.0763(2) 0.0349(7) Uani d . 1
H H19A -0.2775 0.2492 0.1081 0.052 Uiso calc R 1
H H19B -0.3483 0.2876 0.0058 0.052 Uiso calc R 1
H H19C -0.4982 0.2975 0.0959 0.052 Uiso calc R 1

loop_
_atom_site_aniso_label
_atom_site_aniso_U_11
_atom_site_aniso_U_22
_atom_site_aniso_U_33
_atom_site_aniso_U_12
_atom_site_aniso_U_13
_atom_site_aniso_U_23
S 0.0328(4) 0.0195(3) 0.0277(4) 0.0028(3) 0.0034(3) -0.0001(3)
O1 0.0266(10) 0.0366(11) 0.0234(10) -0.0005(8) -0.0016(8) 0.0002(8)
O2 0.0351(11) 0.0327(11) 0.0475(12) 0.0121(9) 0.0095(9) 0.0027(10)
C1 0.0267(14) 0.0246(13) 0.0209(13) 0.0007(11) 0.0031(10) 0.0025(11)
C2 0.0246(13) 0.0233(13) 0.0210(12) 0.0059(11) 0.0043(10) 0.0002(10)
C3 0.0242(13) 0.0230(13) 0.0181(12) 0.0033(10) 0.0039(10) -0.0011(10)
C4 0.0299(15) 0.0233(13) 0.0266(14) 0.0004(11) 0.0019(11) 0.0020(11)
C5 0.0304(15) 0.0322(15) 0.0285(14) 0.0007(12) -0.0027(12) -0.0003(12)
C6 0.0380(16) 0.0295(15) 0.0259(14) -0.0079(13) 0.0048(12) -0.0041(12)
C7 0.0397(16) 0.0216(13) 0.0253(14) 0.0006(12) 0.0087(12) -0.0008(11)
C8 0.0302(14) 0.0238(14) 0.0205(13) 0.0045(11) 0.0062(11) -0.0012(10)
C9 0.0369(16) 0.0247(14) 0.0290(14) 0.0100(12) 0.0068(12) 0.0041(12)
C10 0.0276(15) 0.0372(16) 0.0276(14) 0.0107(13) -0.0008(11) 0.0056(12)
C11 0.0231(13) 0.0331(15) 0.0194(12) 0.0016(11) 0.0034(10) -0.0018(11)
C12 0.0300(15) 0.0319(15) 0.0209(13) -0.0007(12) 0.0058(11) -0.0016(11)
C13 0.0317(15) 0.0189(13) 0.0214(13) -0.0030(11) 0.0023(11) 0.0011(10)
C14 0.0311(16) 0.0364(16) 0.0382(17) -0.0029(13) -0.0041(13) 0.0029(13)
C15 0.047(2) 0.059(2) 0.0308(16) -0.0128(17) -0.0119(14) 0.0020(15)
C16 0.065(2) 0.0470(19) 0.0267(16) -0.0162(17) 0.0073(15) -0.0040(14)
C17 0.0427(18) 0.0407(18) 0.0355(17) 0.0019(14) 0.0113(14) -0.0006(14)
C18 0.0298(15) 0.0330(16) 0.0289(14) 0.0033(12) 0.0010(12) 0.0021(12)
C19 0.0375(17) 0.0392(17) 0.0279(15) -0.0094(13) 0.0023(12) -0.0056(13)

loop_
_atom_type_symbol
_atom_type_description
_atom_type_scat_dispersion_real
_atom_type_scat_dispersion_imag
_atom_type_scat_source
C C 0.0033 0.0016 'International Tables Vol C Tables 4.2.6.8 and 6.1.1.4'
H H 0.0000 0.0000 'International Tables Vol C Tables 4.2.6.8 and 6.1.1.4'
O O 0.0106 0.0060 'International Tables Vol C Tables 4.2.6.8 and 6.1.1.4'
S S 0.1246 0.1234 'International Tables Vol C Tables 4.2.6.8 and 6.1.1.4'

loop_
_geom_angle_atom_site_label_1
_geom_angle_atom_site_label_2
_geom_angle_atom_site_label_3
_geom_angle
O2 S C1 111.43(12)
O2 S C13 105.58(12)
C1 S C13 98.80(12)
C12 O1 C11 106.9(2)
C12 C1 C2 107.7(2)
C12 C1 S 118.9(2)
C2 C1 S 133.2(2)
C11 C2 C3 118.9(2)
C11 C2 C1 104.2(2)
C3 C2 C1 136.8(2)
C4 C3 C2 124.3(2)
C4 C3 C8 118.8(2)
C2 C3 C8 116.9(2)
C5 C4 C3 120.7(3)
C5 C4 H4 119.6
C3 C4 H4 119.6
C4 C5 C6 120.8(3)
C4 C5 H5 119.6
C6 C5 H5 119.6
C7 C6 C5 119.8(3)
C7 C6 H6 120.1
C5 C6 H6 120.1
C6 C7 C8 121.5(3)
C6 C7 H7 119.2
C8 C7 H7 119.2
C7 C8 C9 121.0(2)
C7 C8 C3 118.3(2)
C9 C8 C3 120.6(2)
C10 C9 C8 121.9(3)
C10 C9 H9 119.1
C8 C9 H9 119.1
C9 C10 C11 116.6(3)
C9 C10 H10 121.7
C11 C10 H10 121.7
O1 C11 C2 111.1(2)
O1 C11 C10 123.8(2)
C2 C11 C10 125.1(3)
C1 C12 O1 110.0(2)
C1 C12 C19 134.2(3)
O1 C12 C19 115.8(2)
C14 C13 C18 120.9(3)
C14 C13 S 117.2(2)
C18 C13 S 121.6(2)
C13 C14 C15 119.1(3)
C13 C14 H14 120.4
C15 C14 H14 120.4
C16 C15 C14 120.2(3)
C16 C15 H15 119.9
C14 C15 H15 119.9
C15 C16 C17 120.1(3)
C15 C16 H16 120.0
C17 C16 H16 120.0
C18 C17 C16 120.2(3)
C18 C17 H17 119.9
C16 C17 H17 119.9
C17 C18 C13 119.5(3)
C17 C18 H18 120.3
C13 C18 H18 120.3
C12 C19 H19A 109.5
C12 C19 H19B 109.5
H19A C19 H19B 109.5
C12 C19 H19C 109.5
H19A C19 H19C 109.5
H19B C19 H19C 109.5

loop_
_geom_bond_atom_site_label_1
_geom_bond_atom_site_label_2
_geom_bond_distance
S O2 1.495(2)
S C1 1.763(3)
S C13 1.807(3)
O1 C12 1.368(3)
O1 C11 1.377(3)
C1 C12 1.361(4)
C1 C2 1.453(4)
C2 C11 1.380(4)
C2 C3 1.426(4)
C3 C4 1.417(4)
C3 C8 1.432(4)
C4 C5 1.365(4)
C4 H4 0.9500
C5 C6 1.410(4)
C5 H5 0.9500
C6 C7 1.365(4)
C6 H6 0.9500
C7 C8 1.415(4)
C7 H7 0.9500
C8 C9 1.429(4)
C9 C10 1.360(4)
C9 H9 0.9500
C10 C11 1.401(4)
C10 H10 0.9500
C12 C19 1.480(4)
C13 C14 1.382(4)
C13 C18 1.383(4)
C14 C15 1.387(4)
C14 H14 0.9500
C15 C16 1.381(5)
C15 H15 0.9500
C16 C17 1.384(5)
C16 H16 0.9500
C17 C18 1.377(4)
C17 H17 0.9500
C18 H18 0.9500
C19 H19A 0.9800
C19 H19B 0.9800
C19 H19C 0.9800

loop_
_geom_torsion_atom_site_label_1
_geom_torsion_atom_site_label_2
_geom_torsion_atom_site_label_3
_geom_torsion_atom_site_label_4
_geom_torsion
O2 S C1 C12 132.6(2)
C13 S C1 C12 -116.7(2)
O2 S C1 C2 -51.8(3)
C13 S C1 C2 58.9(3)
C12 C1 C2 C11 1.5(3)
S C1 C2 C11 -174.5(2)
C12 C1 C2 C3 -173.5(3)
S C1 C2 C3 10.5(5)
C11 C2 C3 C4 -174.0(2)
C1 C2 C3 C4 0.4(5)
C11 C2 C3 C8 2.7(3)
C1 C2 C3 C8 177.1(3)
C2 C3 C4 C5 177.0(2)
C8 C3 C4 C5 0.4(4)
C3 C4 C5 C6 0.5(4)
C4 C5 C6 C7 -0.5(4)
C5 C6 C7 C8 -0.3(4)
C6 C7 C8 C9 -177.0(2)
C6 C7 C8 C3 1.2(4)
C4 C3 C8 C7 -1.2(3)
C2 C3 C8 C7 -178.1(2)
C4 C3 C8 C9 177.0(2)
C2 C3 C8 C9 0.1(3)
C7 C8 C9 C10 175.6(3)
C3 C8 C9 C10 -2.5(4)
C8 C9 C10 C11 2.0(4)
C12 O1 C11 C2 -0.4(3)
C12 O1 C11 C10 178.5(2)
C3 C2 C11 O1 175.4(2)
C1 C2 C11 O1 -0.7(3)
C3 C2 C11 C10 -3.4(4)
C1 C2 C11 C10 -179.5(2)
C9 C10 C11 O1 -177.7(2)
C9 C10 C11 C2 1.0(4)
C2 C1 C12 O1 -1.8(3)
S C1 C12 O1 174.88(17)
C2 C1 C12 C19 176.8(3)
S C1 C12 C19 -6.6(4)
C11 O1 C12 C1 1.3(3)
C11 O1 C12 C19 -177.5(2)
O2 S C13 C14 -22.8(2)
C1 S C13 C14 -138.1(2)
O2 S C13 C18 163.2(2)
C1 S C13 C18 47.9(2)
C18 C13 C14 C15 -1.9(4)
S C13 C14 C15 -176.0(2)
C13 C14 C15 C16 0.1(5)
C14 C15 C16 C17 0.8(5)
C15 C16 C17 C18 0.1(5)
C16 C17 C18 C13 -1.9(5)
C14 C13 C18 C17 2.8(4)
S C13 C18 C17 176.6(2)

loop_
_cod_related_entry_id
_cod_related_entry_database
_cod_related_entry_code
1 ChemSpider 21125021
